data_1100422
loop_
_publ_author_name
'Avtomonov, Evgeni V.'
'Megges, Klaus'
'Li, Xiaowang'
'Lorberth, J\"org'
'Wocadlo, Sigrid'
'Massa, Werner'
'Harms, Klaus'
'Churakov, Andrei V.'
'Howard, Judith A. K'

_publ_section_title
;
 Syntheses and structures of cyclopentadienyl arsenic compounds II.
 Pentamethyl- and tetraisopropylcyclopentadienyl arsenic amido derivatives
;
_journal_coden_ASTM JORCAI
_journal_issue 1
_journal_name_full 'Journal of Organometallic Chemistry'
_journal_page_first 79
_journal_page_last 89
_journal_paper_doi 10.1016/s0022-328x(97)00328-8
_journal_volume 544
_journal_year 1997
_chemical_formula_sum 'C14 H25 As Cl N'
_space_group_IT_number 14
_symmetry_cell_setting monoclinic
_symmetry_space_group_name_Hall '-P 2yn'
_symmetry_space_group_name_H-M 'P 1 21/n 1'
_cell_angle_alpha 90
_cell_angle_beta 93.34(3)
_cell_angle_gamma 90
_cell_formula_units_Z 4
_cell_length_a 6.466(1)
_cell_length_b 17.319(3)
_cell_length_c 14.069(3)
_cod_original_sg_symbol_H-M 'P 21/n'
_cod_original_formula_sum 'C14 H25 As1 Cl1 N1'
_cod_database_code 1100422

loop_
_symmetry_equiv_pos_site_id
_symmetry_equiv_pos_as_xyz
1 x,y,z
2 1/2-x,1/2+y,1/2-z
3 -x,-y,-z
4 -1/2+x,-1/2-y,-1/2+z

loop_
_atom_site_label
_atom_site_type_symbol
_atom_site_fract_x
_atom_site_fract_y
_atom_site_fract_z
As1 As -0.02040(5) 0.09039(2) 0.81913(2)
Cl1 Cl -0.21336(14) 0.19466(5) 0.76274(7)
N1 N 0.1949(4) 0.1403(2) 0.8785(2)
H1 H 0.2516(54) 0.1686(22) 0.8482(25)
C1 C 0.1142(5) 0.0608(2) 0.6985(2)
C2 C 0.2319(5) -0.0075(2) 0.7396(2)
C3 C 0.1217(5) -0.0719(2) 0.7194(2)
C4 C -0.0639(5) -0.0522(2) 0.6597(2)
C5 C -0.0655(5) 0.0244(2) 0.6423(2)
C6 C 0.2329(6) 0.1252(2) 0.6523(3)
H2 H 0.3473(25) 0.1416(11) 0.6953(8)
H3 H 0.1409(12) 0.1686(6) 0.6388(17)
H4 H 0.2861(35) 0.1066(5) 0.5935(10)
C7 C 0.4411(5) -0.0027(2) 0.7917(3)
H5 H 0.4259(7) 0.0166(15) 0.8556(7)
H6 H 0.5291(15) 0.0320(13) 0.7580(11)
H7 H 0.5035(19) -0.0537(4) 0.7950(18)
C8 C 0.1788(7) -0.1533(2) 0.7476(3)
H8 H 0.2521(39) -0.1774(6) 0.6972(9)
H9 H 0.0539(7) -0.1824(5) 0.758(2)
H10 H 0.2671(37) -0.1526(2) 0.8057(12)
C9 C -0.2207(6) -0.1109(2) 0.6240(3)
H11 H -0.2620(33) -0.1422(11) 0.6769(4)
H12 H -0.1602(16) -0.1438(11) 0.5772(15)
H13 H -0.3411(20) -0.0848(2) 0.5950(18)
C10 C -0.2124(6) 0.0680(2) 0.5754(3)
H14 H -0.1562(20) 0.0706(13) 0.5130(5)
H15 H -0.2308(32) 0.1199(5) 0.5995(10)
H16 H -0.3451(14) 0.0417(8) 0.5705(15)
C11 C 0.2001(5) 0.1655(2) 0.9794(2)
C12 C 0.0598(7) 0.2347(2) 0.9930(3)
H17 H 0.0705(36) 0.2505(11) 1.0593(5)
H18 H -0.0824(9) 0.2207(6) 0.9751(20)
H19 H 0.1019(30) 0.2770(6) 0.9533(16)
C13 C 0.4252(6) 0.1862(3) 1.0070(3)
H20 H 0.4362(11) 0.2043(18) 1.0723(8)
H21 H 0.4706(17) 0.2266(13) 0.9652(15)
H22 H 0.5116(9) 0.1409(5) 1.0009(22)
C14 C 0.1342(7) 0.0984(2) 1.0396(3)
H23 H -0.0122(12) 0.0883(11) 1.0263(15)
H24 H 0.1593(42) 0.1110(7) 1.1064(3)
H25 H 0.2133(33) 0.0528(5) 1.0246(15)

loop_
_atom_type_symbol
_atom_type_radius_bond
C 0.68
H 0.23
As 1.20
Cl 0.99
N 0.68
